data_7045357
loop_
_publ_author_name
'Xiong, Yun'
'Yao, Shenglai'
'Kostenko, Arseni'
'Driess, Matthias'

_publ_section_title
;
 An isolable \b-diketiminato chlorosilylene.
;
_journal_issue 7
_journal_name_full 'Dalton transactions (Cambridge, England : 2003)'
_journal_page_first 2152
_journal_page_last 2155
_journal_paper_doi 10.1039/c8dt00121a
_journal_volume 47
_journal_year 2018
_chemical_formula_sum 'C27 H38 Cl2 N2 Si'
_chemical_formula_weight 489.58
_space_group_IT_number 14
_space_group_name_Hall '-P 2ybc'
_space_group_name_H-M_alt 'P 1 21/c 1'
_symmetry_cell_setting monoclinic
_symmetry_space_group_name_Hall '-P 2ybc'
_symmetry_space_group_name_H-M 'P 1 21/c 1'
_atom_sites_solution_hydrogens geom
_atom_sites_solution_primary direct
_atom_sites_solution_secondary difmap
_audit_creation_method 'CrysAlisPro 1.171.38.43c (Rigaku OD, 2015)'
_audit_update_record
;
2017-11-29 deposited with the CCDC.
2018-01-23 downloaded from the CCDC.
;
_cell_angle_alpha 90.00
_cell_angle_beta 95.840(2)
_cell_angle_gamma 90.00
_cell_formula_units_Z 4
_cell_length_a 16.9139(4)
_cell_length_b 6.73970(10)
_cell_length_c 24.2997(6)
_cell_measurement_reflns_used 3975
_cell_measurement_temperature 150(2)
_cell_measurement_theta_max 73.3740
_cell_measurement_theta_min 3.6430
_cell_volume 2755.66(10)
_computing_cell_refinement 'CrysAlisPro 1.171.38.43c (Rigaku OD, 2015)'
_computing_data_collection 'CrysAlisPro 1.171.38.43c (Rigaku OD, 2015)'
_computing_data_reduction 'CrysAlisPro 1.171.38.43c (Rigaku OD, 2015)'
_computing_structure_refinement 'SHELXL-97 (Sheldrick, 1997)'
_computing_structure_solution 'SHELXS-97 (Sheldrick, 1990)'
_diffrn_ambient_temperature 150(2)
_diffrn_measured_fraction_theta_full 0.999
_diffrn_measured_fraction_theta_max 0.999
_diffrn_measurement_device 'four-circle diffractometer'
_diffrn_measurement_device_type 'SuperNova, Single source at offset, Atlas'
_diffrn_radiation_monochromator mirror
_diffrn_radiation_source 'fine-focus sealed tube'
_diffrn_radiation_type CuK\a
_diffrn_radiation_wavelength 1.54184
_diffrn_reflns_av_R_equivalents 0.0354
_diffrn_reflns_av_sigmaI/netI 0.0459
_diffrn_reflns_limit_h_max 20
_diffrn_reflns_limit_h_min -19
_diffrn_reflns_limit_k_max 8
_diffrn_reflns_limit_k_min -7
_diffrn_reflns_limit_l_max 20
_diffrn_reflns_limit_l_min -29
_diffrn_reflns_number 9614
_diffrn_reflns_theta_full 67.49
_diffrn_reflns_theta_max 67.49
_diffrn_reflns_theta_min 2.63
_exptl_absorpt_coefficient_mu 2.649
_exptl_absorpt_correction_T_max 1.00000
_exptl_absorpt_correction_T_min 0.32561
_exptl_absorpt_correction_type multi-scan
_exptl_absorpt_process_details
;
CrysAlisPro 1.171.38.43c (Rigaku Oxford Diffraction, 2015)
Empirical absorption correction using spherical harmonics,
 implemented in SCALE3 ABSPACK scaling algorithm.
;
_exptl_crystal_colour colorless
_exptl_crystal_density_diffrn 1.180
_exptl_crystal_density_method 'not measured'
_exptl_crystal_description rod
_exptl_crystal_F_000 1048
_exptl_crystal_size_max 0.45
_exptl_crystal_size_mid 0.05
_exptl_crystal_size_min 0.04
_refine_diff_density_max 0.315
_refine_diff_density_min -0.282
_refine_diff_density_rms 0.053
_refine_ls_extinction_method none
_refine_ls_goodness_of_fit_ref 1.042
_refine_ls_hydrogen_treatment mixed
_refine_ls_matrix_type full
_refine_ls_number_parameters 301
_refine_ls_number_reflns 4943
_refine_ls_number_restraints 0
_refine_ls_restrained_S_all 1.042
_refine_ls_R_factor_all 0.0495
_refine_ls_R_factor_gt 0.0389
_refine_ls_shift/su_max 0.000
_refine_ls_shift/su_mean 0.000
_refine_ls_structure_factor_coef Fsqd
_refine_ls_weighting_details 'calc w=1/[\s^2^(Fo^2^)+(0.0489P)^2^+0.4484P] where P=(Fo^2^+2Fc^2^)/3'
_refine_ls_weighting_scheme calc
_refine_ls_wR_factor_gt 0.0954
_refine_ls_wR_factor_ref 0.1044
_reflns_number_gt 4127
_reflns_number_total 4943
_reflns_threshold_expression >2sigma(I)
_cod_data_source_file c8dt00121a2.cif
_cod_data_source_block 1
_cod_depositor_comments 'Adding full bibliography for 7045356--7045359.cif.'
_cod_original_sg_symbol_H-M P21/c
_cod_database_code 7045357

loop_
_symmetry_equiv_pos_as_xyz
'x, y, z'
'-x, y+1/2, -z+1/2'
'-x, -y, -z'
'x, -y-1/2, z-1/2'

loop_
_atom_site_label
_atom_site_type_symbol
_atom_site_fract_x
_atom_site_fract_y
_atom_site_fract_z
_atom_site_U_iso_or_equiv
_atom_site_adp_type
_atom_site_occupancy
_atom_site_symmetry_multiplicity
_atom_site_calc_flag
_atom_site_refinement_flags
Cl1 Cl 0.33875(3) 0.26260(7) 0.05851(2) 0.02835(14) Uani 1 1 d .
Si1 Si 0.23647(3) 0.12104(7) 0.09097(2) 0.01824(14) Uani 1 1 d .
N1 N 0.15090(9) 0.0158(2) 0.13094(6) 0.0190(3) Uani 1 1 d .
Cl2 Cl 0.15611(3) 0.21031(7) 0.02449(2) 0.02510(13) Uani 1 1 d .
N2 N 0.27209(9) -0.1256(2) 0.07972(7) 0.0181(3) Uani 1 1 d .
C3 C 0.22668(12) -0.2914(3) 0.07817(8) 0.0222(4) Uani 1 1 d .
H3 H 0.2480 -0.4059 0.0623 0.027 Uiso 1 1 calc R
C1 C 0.12040(11) -0.1634(3) 0.12620(8) 0.0214(4) Uani 1 1 d .
H1 H 0.0738 -0.1916 0.1436 0.026 Uiso 1 1 calc R
C6 C 0.12276(13) 0.3471(3) 0.24957(9) 0.0297(5) Uani 1 1 d .
H6 H 0.1496 0.3821 0.2845 0.036 Uiso 1 1 calc R
C16 C 0.35180(11) -0.1662(3) 0.06349(8) 0.0203(4) Uani 1 1 d .
C4 C 0.11421(11) 0.1561(3) 0.16591(8) 0.0192(4) Uani 1 1 d .
C2 C 0.15344(12) -0.3124(3) 0.09688(9) 0.0251(5) Uani 1 1 d .
H2 H 0.1247 -0.4322 0.0895 0.030 Uiso 1 1 calc R
C17 C 0.41477(12) -0.1762(3) 0.10511(9) 0.0251(4) Uani 1 1 d .
C13 C 0.22808(12) 0.0864(3) 0.24051(9) 0.0278(5) Uani 1 1 d .
H13 H 0.2530 0.0307 0.2083 0.033 Uiso 1 1 calc R
C5 C 0.15511(12) 0.2019(3) 0.21762(8) 0.0234(4) Uani 1 1 d .
C21 C 0.36145(12) -0.1997(3) 0.00758(9) 0.0230(4) Uani 1 1 d .
C9 C 0.04085(12) 0.2429(3) 0.14743(8) 0.0223(4) Uani 1 1 d .
C8 C 0.01167(13) 0.3883(3) 0.18137(9) 0.0283(5) Uani 1 1 d .
H8 H -0.0373 0.4521 0.1697 0.034 Uiso 1 1 calc R
C10 C -0.01051(12) 0.1772(3) 0.09565(9) 0.0260(5) Uani 1 1 d .
H10 H 0.0229 0.0926 0.0734 0.031 Uiso 1 1 calc R
C22 C 0.29394(13) -0.1897(3) -0.03850(9) 0.0266(5) Uani 1 1 d .
H22 H 0.2446 -0.1524 -0.0215 0.032 Uiso 1 1 calc R
C18 C 0.48961(13) -0.2253(3) 0.08983(10) 0.0296(5) Uani 1 1 d .
H18 H 0.5335 -0.2350 0.1174 0.036 Uiso 1 1 calc R
C19 C 0.50087(13) -0.2602(3) 0.03507(10) 0.0312(5) Uani 1 1 d .
H19 H 0.5522 -0.2929 0.0253 0.037 Uiso 1 1 calc R
C7 C 0.05220(13) 0.4409(3) 0.23126(9) 0.0311(5) Uani 1 1 d .
H7 H 0.0317 0.5417 0.2531 0.037 Uiso 1 1 calc R
C20 C 0.43789(13) -0.2475(3) -0.00514(10) 0.0289(5) Uani 1 1 d .
H20 H 0.4465 -0.2718 -0.0426 0.035 Uiso 1 1 calc R
C25 C 0.40235(13) -0.1410(4) 0.16537(9) 0.0355(5) Uani 1 1 d .
H25 H 0.3572 -0.0456 0.1659 0.043 Uiso 1 1 calc R
C24 C 0.27957(15) -0.3919(4) -0.06635(10) 0.0377(6) Uani 1 1 d .
H24A H 0.3269 -0.4314 -0.0838 0.057 Uiso 1 1 calc R
H24B H 0.2339 -0.3831 -0.0945 0.057 Uiso 1 1 calc R
H24C H 0.2687 -0.4908 -0.0385 0.057 Uiso 1 1 calc R
C11 C -0.04237(14) 0.3504(4) 0.05932(10) 0.0406(6) Uani 1 1 d .
H11A H -0.0782 0.4307 0.0795 0.061 Uiso 1 1 calc R
H11B H -0.0714 0.2989 0.0254 0.061 Uiso 1 1 calc R
H11C H 0.0021 0.4325 0.0499 0.061 Uiso 1 1 calc R
C12 C -0.07979(12) 0.0496(4) 0.11190(9) 0.0324(5) Uani 1 1 d .
H12A H -0.0587 -0.0670 0.1326 0.049 Uiso 1 1 calc R
H12B H -0.1125 0.0065 0.0784 0.049 Uiso 1 1 calc R
H12C H -0.1123 0.1279 0.1351 0.049 Uiso 1 1 calc R
C14 C 0.20315(16) -0.0886(4) 0.27466(12) 0.0522(7) Uani 1 1 d .
H14A H 0.1786 -0.0390 0.3068 0.078 Uiso 1 1 calc R
H14B H 0.2500 -0.1683 0.2872 0.078 Uiso 1 1 calc R
H14C H 0.1648 -0.1708 0.2519 0.078 Uiso 1 1 calc R
C27 C 0.47382(16) -0.0479(5) 0.19907(12) 0.0586(8) Uani 1 1 d .
H27A H 0.5184 -0.1414 0.2018 0.088 Uiso 1 1 calc R
H27B H 0.4599 -0.0163 0.2363 0.088 Uiso 1 1 calc R
H27C H 0.4891 0.0740 0.1809 0.088 Uiso 1 1 calc R
C23 C 0.30900(14) -0.0299(4) -0.08106(10) 0.0376(6) Uani 1 1 d .
H23A H 0.3147 0.0995 -0.0627 0.056 Uiso 1 1 calc R
H23B H 0.2641 -0.0256 -0.1099 0.056 Uiso 1 1 calc R
H23C H 0.3578 -0.0613 -0.0978 0.056 Uiso 1 1 calc R
C15 C 0.29082(17) 0.2106(5) 0.27384(13) 0.0561(8) Uani 1 1 d .
H15A H 0.3045 0.3251 0.2518 0.084 Uiso 1 1 calc R
H15B H 0.3384 0.1298 0.2834 0.084 Uiso 1 1 calc R
H15C H 0.2700 0.2569 0.3078 0.084 Uiso 1 1 calc R
C26 C 0.37774(19) -0.3310(5) 0.19249(12) 0.0599(8) Uani 1 1 d .
H26A H 0.3273 -0.3780 0.1736 0.090 Uiso 1 1 calc R
H26B H 0.3713 -0.3054 0.2315 0.090 Uiso 1 1 calc R
H26C H 0.4187 -0.4324 0.1899 0.090 Uiso 1 1 calc R
H4 H 0.2500(13) 0.251(3) 0.1343(10) 0.028(6) Uiso 1 1 d .

loop_
_atom_site_aniso_label
_atom_site_aniso_U_11
_atom_site_aniso_U_22
_atom_site_aniso_U_33
_atom_site_aniso_U_23
_atom_site_aniso_U_13
_atom_site_aniso_U_12
Cl1 0.0270(3) 0.0180(2) 0.0428(3) 0.0004(2) 0.0169(2) -0.00169(19)
Si1 0.0215(3) 0.0134(3) 0.0207(3) -0.0003(2) 0.0066(2) 0.0001(2)
N1 0.0212(8) 0.0170(8) 0.0191(8) -0.0009(7) 0.0037(6) 0.0011(7)
Cl2 0.0287(3) 0.0251(3) 0.0220(2) 0.00391(19) 0.0048(2) 0.0041(2)
N2 0.0178(8) 0.0149(8) 0.0220(8) -0.0006(7) 0.0040(6) 0.0022(6)
C3 0.0271(11) 0.0149(10) 0.0250(10) -0.0014(8) 0.0048(9) 0.0010(8)
C1 0.0203(10) 0.0206(10) 0.0236(10) 0.0012(8) 0.0038(8) -0.0016(8)
C6 0.0326(12) 0.0325(12) 0.0251(11) -0.0091(10) 0.0079(9) -0.0037(10)
C16 0.0212(10) 0.0140(9) 0.0265(10) -0.0003(8) 0.0066(8) 0.0012(8)
C4 0.0234(10) 0.0163(9) 0.0191(9) 0.0010(8) 0.0085(8) -0.0007(8)
C2 0.0272(11) 0.0164(10) 0.0325(12) -0.0020(9) 0.0062(9) -0.0043(8)
C17 0.0229(10) 0.0216(10) 0.0309(11) -0.0011(9) 0.0037(9) -0.0004(8)
C13 0.0261(11) 0.0369(13) 0.0208(10) -0.0020(9) 0.0038(9) 0.0016(9)
C5 0.0258(10) 0.0241(11) 0.0214(10) -0.0013(8) 0.0075(8) -0.0036(8)
C21 0.0251(10) 0.0170(10) 0.0279(11) -0.0015(8) 0.0083(9) 0.0000(8)
C9 0.0227(10) 0.0215(10) 0.0242(10) 0.0044(8) 0.0093(8) -0.0016(8)
C8 0.0277(11) 0.0236(11) 0.0357(12) 0.0035(9) 0.0140(9) 0.0058(9)
C10 0.0212(10) 0.0334(12) 0.0239(11) 0.0022(9) 0.0055(8) 0.0019(9)
C22 0.0291(11) 0.0276(11) 0.0245(11) -0.0023(9) 0.0095(9) 0.0021(9)
C18 0.0224(11) 0.0283(12) 0.0378(13) 0.0008(10) 0.0013(9) 0.0043(9)
C19 0.0213(11) 0.0297(12) 0.0444(14) 0.0009(10) 0.0119(10) 0.0049(9)
C7 0.0384(12) 0.0236(11) 0.0337(12) -0.0082(9) 0.0150(10) 0.0004(10)
C20 0.0313(12) 0.0255(11) 0.0319(12) -0.0011(9) 0.0126(10) 0.0039(9)
C25 0.0273(11) 0.0485(15) 0.0299(12) -0.0024(11) -0.0007(9) 0.0076(11)
C24 0.0441(14) 0.0364(13) 0.0323(13) -0.0041(10) 0.0021(11) -0.0042(11)
C11 0.0336(13) 0.0524(16) 0.0355(13) 0.0161(12) 0.0019(10) 0.0044(11)
C12 0.0260(11) 0.0409(13) 0.0306(12) -0.0011(10) 0.0049(9) -0.0046(10)
C14 0.0402(14) 0.0610(19) 0.0547(17) 0.0276(15) 0.0009(13) 0.0038(13)
C27 0.0488(16) 0.078(2) 0.0471(17) -0.0236(16) -0.0025(13) 0.0016(16)
C23 0.0390(13) 0.0384(14) 0.0351(13) 0.0093(11) 0.0017(10) -0.0021(11)
C15 0.0387(15) 0.061(2) 0.065(2) -0.0110(16) -0.0114(14) -0.0025(13)
C26 0.0645(19) 0.079(2) 0.0355(15) 0.0164(15) 0.0031(14) -0.0059(17)

loop_
_atom_type_symbol
_atom_type_description
_atom_type_scat_dispersion_real
_atom_type_scat_dispersion_imag
_atom_type_scat_source
C C 0.0181 0.0091 'International Tables Vol C Tables 4.2.6.8 and 6.1.1.4'
H H 0.0000 0.0000 'International Tables Vol C Tables 4.2.6.8 and 6.1.1.4'
N N 0.0311 0.0180 'International Tables Vol C Tables 4.2.6.8 and 6.1.1.4'
Si Si 0.2541 0.3302 'International Tables Vol C Tables 4.2.6.8 and 6.1.1.4'
Cl Cl 0.3639 0.7018 'International Tables Vol C Tables 4.2.6.8 and 6.1.1.4'

loop_
_geom_angle_atom_site_label_1
_geom_angle_atom_site_label_2
_geom_angle_atom_site_label_3
_geom_angle
N2 Si1 N1 90.94(7)
N2 Si1 Cl2 110.49(6)
N1 Si1 Cl2 91.85(5)
N2 Si1 Cl1 93.37(5)
N1 Si1 Cl1 170.93(6)
Cl2 Si1 Cl1 94.10(3)
C1 N1 C4 117.56(16)
C1 N1 Si1 126.42(13)
C4 N1 Si1 115.84(12)
C3 N2 C16 111.88(15)
C3 N2 Si1 124.68(13)
C16 N2 Si1 122.94(12)
N2 C3 C2 127.30(18)
N1 C1 C2 122.51(18)
C7 C6 C5 121.1(2)
C17 C16 C21 122.63(18)
C17 C16 N2 117.96(17)
C21 C16 N2 119.37(18)
C9 C4 C5 122.23(18)
C9 C4 N1 120.05(18)
C5 C4 N1 117.72(17)
C3 C2 C1 121.51(19)
C16 C17 C18 117.75(19)
C16 C17 C25 121.44(18)
C18 C17 C25 120.8(2)
C5 C13 C15 114.3(2)
C5 C13 C14 109.66(18)
C15 C13 C14 110.6(2)
C6 C5 C4 117.78(19)
C6 C5 C13 120.44(19)
C4 C5 C13 121.58(18)
C20 C21 C16 116.9(2)
C20 C21 C22 119.41(18)
C16 C21 C22 123.67(17)
C8 C9 C4 117.1(2)
C8 C9 C10 119.00(19)
C4 C9 C10 123.72(18)
C7 C8 C9 121.6(2)
C9 C10 C11 113.17(19)
C9 C10 C12 109.68(16)
C11 C10 C12 110.02(18)
C21 C22 C24 111.13(18)
C21 C22 C23 111.41(18)
C24 C22 C23 110.94(18)
C19 C18 C17 120.9(2)
C20 C19 C18 120.1(2)
C8 C7 C6 120.1(2)
C19 C20 C21 121.7(2)
C26 C25 C17 111.0(2)
C26 C25 C27 110.6(2)
C17 C25 C27 113.7(2)

loop_
_geom_bond_atom_site_label_1
_geom_bond_atom_site_label_2
_geom_bond_distance
Cl1 Si1 2.1916(7)
Si1 N2 1.7985(16)
Si1 N1 1.9565(16)
Si1 Cl2 2.0909(7)
N1 C1 1.314(3)
N1 C4 1.452(2)
N2 C3 1.354(2)
N2 C16 1.468(2)
C3 C2 1.370(3)
C1 C2 1.382(3)
C6 C7 1.383(3)
C6 C5 1.395(3)
C16 C17 1.394(3)
C16 C21 1.403(3)
C4 C9 1.404(3)
C4 C5 1.406(3)
C17 C18 1.395(3)
C17 C25 1.519(3)
C13 C5 1.516(3)
C13 C15 1.519(3)
C13 C14 1.526(3)
C21 C20 1.397(3)
C21 C22 1.517(3)
C9 C8 1.402(3)
C9 C10 1.520(3)
C8 C7 1.377(3)
C10 C11 1.528(3)
C10 C12 1.537(3)
C22 C24 1.530(3)
C22 C23 1.533(3)
C18 C19 1.383(3)
C19 C20 1.373(3)
C25 C26 1.518(4)
C25 C27 1.525(4)
